data_4077009
loop_
_publ_author_name
'Aharonian, Ghazar'
'Gambarotta, Sandro'
'Yap, Glenn P. A.'

_publ_section_title
;
 Tantalum Complexes of Diphenyldipyrrolide Dianion:&#x00A0; Partial
 Hydrogenation of a Phenyl Ring
;
_journal_issue 20
_journal_name_full Organometallics
_journal_page_first 4257
_journal_paper_doi 10.1021/om020406f
_journal_volume 21
_journal_year 2002
_chemical_formula_sum 'C46 H44 N4 Na O Ta'
_chemical_formula_weight 872.79
_chemical_name_systematic
; 
 ? 
;
_space_group_IT_number 2
_symmetry_cell_setting triclinic
_symmetry_space_group_name_Hall '-P 1'
_symmetry_space_group_name_H-M 'P -1'
_atom_sites_solution_hydrogens geom
_atom_sites_solution_primary direct
_atom_sites_solution_secondary difmap
_audit_creation_method SHELXL-97
_cell_angle_alpha 86.697(2)
_cell_angle_beta 80.432(3)
_cell_angle_gamma 74.575(3)
_cell_formula_units_Z 2
_cell_length_a 8.551(3)
_cell_length_b 11.671(3)
_cell_length_c 19.577(6)
_cell_measurement_reflns_used 'reflections from 60 data frames'
_cell_measurement_temperature 203(2)
_cell_measurement_theta_max 22.50
_cell_measurement_theta_min 1.47
_cell_volume 1857.0(10)
_computing_cell_refinement 'Bruker SMART'
_computing_data_collection 'Bruker SMART'
_computing_data_reduction 'Bruker SHELXTL'
_computing_molecular_graphics 'Bruker SHELXTL'
_computing_publication_material 'Bruker SHELXTL'
_computing_structure_refinement 'SHELXL-97 (Sheldrick, 1997)'
_computing_structure_solution 'SHELXS-97 (Sheldrick, 1990)'
_diffrn_ambient_temperature 203(2)
_diffrn_measured_fraction_theta_full 0.982
_diffrn_measured_fraction_theta_max 0.982
_diffrn_measurement_device_type 'CCD area detector'
_diffrn_measurement_method 'phi and omega scans'
_diffrn_radiation_monochromator graphite
_diffrn_radiation_source 'fine-focus sealed tube'
_diffrn_radiation_type MoK\a
_diffrn_radiation_wavelength 0.71073
_diffrn_reflns_av_R_equivalents 0.0682
_diffrn_reflns_av_sigmaI/netI 0.1007
_diffrn_reflns_limit_h_max 9
_diffrn_reflns_limit_h_min -8
_diffrn_reflns_limit_k_max 12
_diffrn_reflns_limit_k_min -12
_diffrn_reflns_limit_l_max 21
_diffrn_reflns_limit_l_min 0
_diffrn_reflns_number 8007
_diffrn_reflns_theta_full 22.50
_diffrn_reflns_theta_max 22.50
_diffrn_reflns_theta_min 2.08
_diffrn_standards_decay_% <1
_diffrn_standards_number '50 standard frames at start and end'
_exptl_absorpt_coefficient_mu 3.014
_exptl_absorpt_correction_T_max 1.000000
_exptl_absorpt_correction_T_min 0.723262
_exptl_absorpt_correction_type multi-scan
_exptl_absorpt_process_details 'Blessing, Acta Cryst. (1995) A51 33-38.'
_exptl_crystal_colour red
_exptl_crystal_density_diffrn 1.561
_exptl_crystal_density_method 'not measured'
_exptl_crystal_description block
_exptl_crystal_F_000 880
_exptl_crystal_size_max 0.2
_exptl_crystal_size_mid 0.2
_exptl_crystal_size_min 0.2
_refine_diff_density_max 0.945
_refine_diff_density_min -0.793
_refine_diff_density_rms 0.133
_refine_ls_extinction_method none
_refine_ls_goodness_of_fit_ref 1.048
_refine_ls_hydrogen_treatment mixed
_refine_ls_matrix_type full
_refine_ls_number_parameters 478
_refine_ls_number_reflns 4780
_refine_ls_number_restraints 0
_refine_ls_restrained_S_all 1.048
_refine_ls_R_factor_all 0.0498
_refine_ls_R_factor_gt 0.0384
_refine_ls_shift/su_max 0.002
_refine_ls_shift/su_mean 0.000
_refine_ls_structure_factor_coef Fsqd
_refine_ls_weighting_details 'calc w=1/[\s^2^(Fo^2^)+(0.0005P)^2^+0.0000P] where P=(Fo^2^+2Fc^2^)/3'
_refine_ls_weighting_scheme calc
_refine_ls_wR_factor_gt 0.0737
_refine_ls_wR_factor_ref 0.0767
_reflns_number_gt 3794
_reflns_number_total 4780
_reflns_threshold_expression >2sigma(I)
_cod_data_source_file om020406f.cif
_cod_data_source_block sg186
_cod_depositor_comments
;
The following automatic conversions were performed:

'_symmetry_cell_setting' value 'Triclinic' changed to 'triclinic'
according to /home/saulius/struct/CIF-dictionaries/cif_core.dic
dictionary named 'cif_core.dic' version 2.4.1 from 2010-06-29.

Automatic conversion script
Id: cif_fix_values 1715 2011-07-08 13:25:40Z adriana 
;
_cod_original_cell_volume 1857.0(9)
_cod_original_sg_symbol_H-M P-1
_cod_database_code 4077009

loop_
_symmetry_equiv_pos_as_xyz
'x, y, z'
'-x, -y, -z'

loop_
_atom_site_label
_atom_site_type_symbol
_atom_site_fract_x
_atom_site_fract_y
_atom_site_fract_z
_atom_site_U_iso_or_equiv
_atom_site_adp_type
_atom_site_occupancy
_atom_site_symmetry_multiplicity
_atom_site_calc_flag
_atom_site_refinement_flags
Ta Ta 0.13449(4) 1.00029(3) 0.192875(17) 0.02327(12) Uani 1 1 d .
Na Na 0.0941(3) 0.6808(2) 0.25514(13) 0.0286(7) Uani 1 1 d .
N1 N 0.0223(7) 0.8780(5) 0.1563(3) 0.0267(15) Uani 1 1 d .
N2 N 0.2984(7) 0.8345(5) 0.2215(3) 0.0283(16) Uani 1 1 d .
N3 N 0.1819(6) 1.0590(5) 0.2850(3) 0.0189(14) Uani 1 1 d .
N4 N -0.1039(7) 1.0990(5) 0.2238(3) 0.0275(15) Uani 1 1 d .
O O 0.1140(10) 0.4796(6) 0.2866(4) 0.085(2) Uani 1 1 d .
C1 C -0.1275(9) 0.8544(7) 0.1726(4) 0.0309(19) Uani 1 1 d .
H1A H -0.2206 0.9052 0.1979 0.037 Uiso 1 1 calc R
C2 C -0.1241(10) 0.7472(6) 0.1472(4) 0.035(2) Uani 1 1 d .
H2A H -0.2116 0.7113 0.1523 0.042 Uiso 1 1 calc R
C3 C 0.0343(9) 0.7015(6) 0.1121(4) 0.0286(19) Uani 1 1 d .
H3A H 0.0736 0.6284 0.0892 0.034 Uiso 1 1 calc R
C4 C 0.1228(9) 0.7822(6) 0.1171(3) 0.0272(19) Uani 1 1 d .
C5 C 0.3525(9) 0.7841(6) 0.2811(4) 0.0267(19) Uani 1 1 d .
H5A H 0.3279 0.8224 0.3240 0.032 Uiso 1 1 calc R
C6 C 0.4466(9) 0.6710(6) 0.2696(4) 0.0289(19) Uani 1 1 d .
H6A H 0.4967 0.6179 0.3024 0.035 Uiso 1 1 calc R
C7 C 0.4543(9) 0.6488(7) 0.1983(3) 0.0264(19) Uani 1 1 d .
H7A H 0.5105 0.5781 0.1747 0.032 Uiso 1 1 calc R
C8 C 0.3646(9) 0.7495(6) 0.1709(3) 0.0251(19) Uani 1 1 d .
C9 C 0.3026(9) 0.7864(6) 0.1030(3) 0.0228(18) Uani 1 1 d .
C10 C 0.2129(13) 0.9826(8) 0.0342(5) 0.069(3) Uani 1 1 d .
H10A H 0.2944 0.9673 -0.0080 0.083 Uiso 1 1 calc R
H10B H 0.1221 0.9497 0.0280 0.083 Uiso 1 1 calc R
C11 C 0.1496(12) 1.1135(8) 0.0442(5) 0.063(3) Uani 1 1 d .
H11A H 0.2100 1.1561 0.0092 0.076 Uiso 1 1 calc R
H11B H 0.0328 1.1394 0.0399 0.076 Uiso 1 1 calc R
C12 C 0.1733(11) 1.1377(7) 0.1132(4) 0.042(2) Uani 1 1 d .
H12A H 0.1173 1.2199 0.1285 0.051 Uiso 1 1 calc R
C13 C 0.3388(14) 1.0943(8) 0.1312(4) 0.063(3) Uani 1 1 d .
H13A H 0.3935 1.1414 0.1505 0.075 Uiso 1 1 calc R
C14 C 0.4066(11) 0.9706(8) 0.1156(4) 0.051(3) Uani 1 1 d .
H14A H 0.5153 0.9286 0.1190 0.061 Uiso 1 1 calc R
C15 C 0.2907(9) 0.9200(6) 0.0947(3) 0.0237(18) Uani 1 1 d .
C16 C 0.5713(10) 0.6875(7) 0.0335(4) 0.035(2) Uani 1 1 d .
H16A H 0.6196 0.7106 0.0684 0.042 Uiso 1 1 calc R
C17 C 0.6730(11) 0.6278(7) -0.0229(4) 0.042(2) Uani 1 1 d .
H17A H 0.7879 0.6091 -0.0262 0.050 Uiso 1 1 calc R
C18 C 0.5998(12) 0.5962(7) -0.0744(4) 0.042(2) Uani 1 1 d .
H18A H 0.6654 0.5559 -0.1136 0.050 Uiso 1 1 calc R
C19 C 0.4353(11) 0.6232(6) -0.0684(4) 0.039(2) Uani 1 1 d .
H19A H 0.3870 0.5996 -0.1031 0.047 Uiso 1 1 calc R
C20 C 0.3368(10) 0.6843(6) -0.0127(3) 0.0283(19) Uani 1 1 d .
H20A H 0.2221 0.7062 -0.0107 0.034 Uiso 1 1 calc R
C21 C 0.4062(9) 0.7142(6) 0.0409(3) 0.0225(18) Uani 1 1 d .
C22 C 0.3344(9) 1.0633(6) 0.2992(4) 0.0286(19) Uani 1 1 d .
H22A H 0.4323 1.0462 0.2673 0.034 Uiso 1 1 calc R
C23 C 0.3218(9) 1.0954(6) 0.3655(4) 0.0283(19) Uani 1 1 d .
H23A H 0.4069 1.1050 0.3877 0.034 Uiso 1 1 calc R
C24 C 0.1555(9) 1.1118(6) 0.3949(4) 0.0296(19) Uani 1 1 d .
H24A H 0.1097 1.1341 0.4408 0.036 Uiso 1 1 calc R
C25 C 0.0723(9) 1.0901(6) 0.3458(3) 0.0222(17) Uani 1 1 d .
C26 C -0.2186(9) 1.1507(6) 0.1813(4) 0.0297(19) Uani 1 1 d .
H26A H -0.2023 1.1406 0.1331 0.036 Uiso 1 1 calc R
C27 C -0.3575(9) 1.2181(6) 0.2185(4) 0.0316(19) Uani 1 1 d .
H27A H -0.4513 1.2628 0.2008 0.038 Uiso 1 1 calc R
C28 C -0.3353(9) 1.2086(6) 0.2875(4) 0.0279(18) Uani 1 1 d .
H28A H -0.4128 1.2446 0.3252 0.033 Uiso 1 1 calc R
C29 C -0.1781(9) 1.1364(6) 0.2914(4) 0.0235(18) Uani 1 1 d .
C30 C -0.1042(8) 1.0849(6) 0.3534(3) 0.0191(17) Uani 1 1 d .
C31 C -0.0053(9) 0.8757(6) 0.4021(4) 0.0270(19) Uani 1 1 d .
H31A H 0.0766 0.9015 0.4186 0.032 Uiso 1 1 calc R
C32 C -0.0169(10) 0.7605(6) 0.4166(4) 0.035(2) Uani 1 1 d .
H32A H 0.0539 0.7097 0.4439 0.042 Uiso 1 1 calc R
C33 C -0.1326(10) 0.7211(7) 0.3907(4) 0.039(2) Uani 1 1 d .
H33A H -0.1381 0.6419 0.3984 0.047 Uiso 1 1 calc R
C34 C -0.2411(10) 0.7979(7) 0.3533(4) 0.033(2) Uani 1 1 d .
H34A H -0.3225 0.7717 0.3368 0.040 Uiso 1 1 calc R
C35 C -0.2300(9) 0.9132(6) 0.3402(4) 0.0286(19) Uani 1 1 d .
H35A H -0.3041 0.9651 0.3147 0.034 Uiso 1 1 calc R
C36 C -0.1102(9) 0.9532(6) 0.3643(3) 0.0214(17) Uani 1 1 d .
C37 C -0.3005(9) 1.1135(7) 0.4698(4) 0.036(2) Uani 1 1 d .
H37A H -0.2977 1.0324 0.4705 0.043 Uiso 1 1 calc R
C38 C -0.3993(10) 1.1851(8) 0.5219(4) 0.048(2) Uani 1 1 d .
H38A H -0.4644 1.1526 0.5570 0.058 Uiso 1 1 calc R
C39 C -0.4041(11) 1.3027(8) 0.5232(4) 0.050(3) Uani 1 1 d .
H39A H -0.4700 1.3509 0.5595 0.061 Uiso 1 1 calc R
C40 C -0.3116(11) 1.3492(7) 0.4709(4) 0.046(2) Uani 1 1 d .
H40A H -0.3155 1.4304 0.4708 0.056 Uiso 1 1 calc R
C41 C -0.2112(10) 1.2775(7) 0.4175(4) 0.037(2) Uani 1 1 d .
H41A H -0.1476 1.3110 0.3823 0.045 Uiso 1 1 calc R
C42 C -0.2040(9) 1.1586(6) 0.4158(4) 0.0251(18) Uani 1 1 d .
C43 C 0.2575(19) 0.4180(12) 0.3187(9) 0.134(6) Uani 1 1 d .
H43A H 0.2909 0.3340 0.3060 0.161 Uiso 1 1 calc R
H43B H 0.3492 0.4528 0.3012 0.161 Uiso 1 1 calc R
C44 C 0.2208(19) 0.4275(11) 0.3921(8) 0.136(6) Uani 1 1 d .
H44A H 0.3192 0.3915 0.4121 0.203 Uiso 1 1 calc R
H44B H 0.1367 0.3869 0.4097 0.203 Uiso 1 1 calc R
H44C H 0.1814 0.5107 0.4045 0.203 Uiso 1 1 calc R
C45 C 0.052(2) 0.3977(10) 0.2564(7) 0.121(6) Uani 1 1 d .
H45A H 0.1343 0.3595 0.2178 0.145 Uiso 1 1 calc R
H45B H 0.0368 0.3356 0.2908 0.145 Uiso 1 1 calc R
C46 C -0.0974(17) 0.4466(12) 0.2317(8) 0.129(6) Uani 1 1 d .
H46A H -0.1312 0.3843 0.2121 0.194 Uiso 1 1 calc R
H46B H -0.0831 0.5062 0.1963 0.194 Uiso 1 1 calc R
H46C H -0.1808 0.4831 0.2696 0.194 Uiso 1 1 calc R

loop_
_atom_site_aniso_label
_atom_site_aniso_U_11
_atom_site_aniso_U_22
_atom_site_aniso_U_33
_atom_site_aniso_U_23
_atom_site_aniso_U_13
_atom_site_aniso_U_12
Ta 0.02233(19) 0.02399(17) 0.02315(18) 0.00017(12) -0.00362(13) -0.00551(14)
Na 0.0317(19) 0.0278(16) 0.0271(16) 0.0078(13) -0.0088(14) -0.0084(15)
N1 0.018(4) 0.035(4) 0.029(4) 0.001(3) -0.004(3) -0.009(3)
N2 0.025(4) 0.024(3) 0.031(4) -0.003(3) 0.006(3) -0.004(3)
N3 0.010(3) 0.024(3) 0.019(3) 0.000(3) -0.004(3) 0.002(3)
N4 0.021(4) 0.028(4) 0.028(4) 0.004(3) -0.005(3) 0.004(3)
O 0.086(6) 0.052(4) 0.113(6) -0.004(4) -0.028(5) -0.001(5)
C1 0.019(5) 0.042(5) 0.031(5) 0.007(4) -0.006(4) -0.007(4)
C2 0.026(5) 0.034(5) 0.051(5) 0.004(4) -0.010(4) -0.016(4)
C3 0.031(5) 0.030(4) 0.029(5) -0.001(4) -0.017(4) -0.009(4)
C4 0.040(5) 0.029(4) 0.016(4) 0.005(4) -0.011(4) -0.011(4)
C5 0.037(5) 0.028(5) 0.017(4) 0.002(4) -0.010(4) -0.009(4)
C6 0.021(5) 0.029(5) 0.032(5) 0.006(4) -0.006(4) 0.002(4)
C7 0.024(5) 0.028(5) 0.026(5) -0.004(4) -0.005(4) -0.005(4)
C8 0.029(5) 0.029(5) 0.018(4) -0.004(4) 0.005(4) -0.014(4)
C9 0.029(5) 0.025(4) 0.015(4) 0.003(3) -0.012(3) -0.004(4)
C10 0.073(8) 0.048(6) 0.099(8) 0.023(6) -0.038(7) -0.028(6)
C11 0.073(8) 0.049(6) 0.066(7) 0.009(5) -0.012(6) -0.015(6)
C12 0.054(7) 0.024(5) 0.034(5) 0.006(4) 0.015(5) 0.000(5)
C13 0.122(10) 0.037(6) 0.056(6) 0.024(5) -0.042(7) -0.054(7)
C14 0.061(7) 0.054(6) 0.053(6) 0.014(5) -0.025(5) -0.036(6)
C15 0.036(5) 0.026(4) 0.014(4) 0.006(3) -0.011(4) -0.014(4)
C16 0.042(6) 0.042(5) 0.022(5) -0.002(4) -0.004(4) -0.014(5)
C17 0.047(6) 0.040(5) 0.031(5) 0.002(4) 0.001(4) -0.005(5)
C18 0.068(7) 0.026(5) 0.019(5) 0.001(4) 0.017(5) -0.003(5)
C19 0.058(7) 0.029(5) 0.027(5) -0.004(4) -0.002(5) -0.007(5)
C20 0.039(5) 0.032(4) 0.014(4) 0.004(4) -0.007(4) -0.008(4)
C21 0.023(5) 0.020(4) 0.021(4) -0.001(3) 0.003(4) -0.003(4)
C22 0.016(5) 0.025(4) 0.040(5) 0.000(4) -0.003(4) 0.001(4)
C23 0.029(5) 0.034(5) 0.026(5) -0.002(4) -0.008(4) -0.013(4)
C24 0.036(5) 0.033(5) 0.022(4) 0.000(4) -0.011(4) -0.007(4)
C25 0.024(5) 0.014(4) 0.024(4) 0.010(3) -0.004(4) 0.000(4)
C26 0.028(5) 0.035(5) 0.024(5) 0.008(4) -0.010(4) -0.003(4)
C27 0.016(5) 0.035(5) 0.042(5) 0.010(4) -0.015(4) 0.000(4)
C28 0.019(5) 0.034(5) 0.028(5) 0.007(4) -0.005(4) -0.003(4)
C29 0.025(5) 0.024(4) 0.024(4) 0.011(3) -0.009(4) -0.009(4)
C30 0.015(4) 0.024(4) 0.016(4) 0.002(3) -0.003(3) -0.001(4)
C31 0.019(5) 0.031(5) 0.028(5) 0.003(4) -0.005(4) -0.003(4)
C32 0.031(5) 0.025(5) 0.043(5) 0.007(4) -0.012(4) 0.006(4)
C33 0.039(6) 0.026(5) 0.047(6) 0.007(4) 0.005(5) -0.008(5)
C34 0.035(5) 0.031(5) 0.038(5) -0.002(4) -0.009(4) -0.015(4)
C35 0.020(5) 0.036(5) 0.030(5) 0.006(4) -0.012(4) -0.002(4)
C36 0.015(4) 0.027(4) 0.014(4) 0.002(3) 0.006(3) 0.003(4)
C37 0.026(5) 0.045(5) 0.030(5) -0.002(4) 0.000(4) -0.001(4)
C38 0.040(6) 0.070(7) 0.025(5) 0.001(5) 0.003(4) -0.004(5)
C39 0.039(6) 0.063(7) 0.035(6) -0.019(5) -0.006(5) 0.014(5)
C40 0.046(6) 0.039(5) 0.047(6) -0.007(5) -0.014(5) 0.007(5)
C41 0.037(6) 0.036(5) 0.033(5) -0.007(4) 0.000(4) -0.002(4)
C42 0.012(4) 0.036(5) 0.023(4) -0.002(4) -0.006(3) 0.004(4)
C43 0.105(13) 0.081(10) 0.195(18) 0.049(12) -0.026(14) 0.002(10)
C44 0.145(15) 0.075(9) 0.178(15) -0.052(11) -0.097(13) 0.043(9)
C45 0.156(16) 0.058(8) 0.133(13) -0.002(9) 0.057(12) -0.051(11)
C46 0.098(12) 0.104(12) 0.198(17) 0.067(11) -0.056(12) -0.042(10)

loop_
_atom_type_symbol
_atom_type_description
_atom_type_scat_dispersion_real
_atom_type_scat_dispersion_imag
_atom_type_scat_source
C C 0.0033 0.0016 'International Tables Vol C Tables 4.2.6.8 and 6.1.1.4'
H H 0.0000 0.0000 'International Tables Vol C Tables 4.2.6.8 and 6.1.1.4'
N N 0.0061 0.0033 'International Tables Vol C Tables 4.2.6.8 and 6.1.1.4'
O O 0.0106 0.0060 'International Tables Vol C Tables 4.2.6.8 and 6.1.1.4'
Na Na 0.0362 0.0249 'International Tables Vol C Tables 4.2.6.8 and 6.1.1.4'
Ta Ta -0.7052 6.5227 'International Tables Vol C Tables 4.2.6.8 and 6.1.1.4'

loop_
_geom_angle_atom_site_label_1
_geom_angle_atom_site_label_2
_geom_angle_atom_site_label_3
_geom_angle
N4 Ta N3 85.0(2)
N4 Ta N1 84.7(2)
N3 Ta N1 141.3(2)
N4 Ta N2 138.2(2)
N3 Ta N2 82.7(2)
N1 Ta N2 80.6(2)
N4 Ta C12 90.4(3)
N3 Ta C12 105.5(3)
N1 Ta C12 111.7(3)
N2 Ta C12 131.4(3)
N4 Ta C15 137.5(3)
N3 Ta C15 134.8(2)
N1 Ta C15 71.6(2)
N2 Ta C15 72.9(2)
C12 Ta C15 67.9(3)
N4 Ta C13 120.5(3)
N3 Ta C13 87.4(2)
N1 Ta C13 129.4(2)
N2 Ta C13 98.6(3)
C12 Ta C13 36.5(3)
C15 Ta C13 60.3(3)
N4 Ta C14 150.9(3)
N3 Ta C14 102.4(2)
N1 Ta C14 104.6(2)
N2 Ta C14 70.9(2)
C12 Ta C14 60.5(3)
C15 Ta C14 33.8(2)
C13 Ta C14 33.8(3)
O Na N2 139.3(3)
O Na C8 120.7(3)
N2 Na C8 28.16(16)
O Na C4 127.4(2)
N2 Na C4 61.48(19)
C8 Na C4 49.4(2)
O Na C5 118.3(3)
N2 Na C5 27.70(17)
C8 Na C5 44.67(19)
C4 Na C5 88.3(2)
O Na C3 105.1(2)
N2 Na C3 88.63(19)
C8 Na C3 72.1(2)
C4 Na C3 27.37(17)
C5 Na C3 114.7(2)
O Na N1 150.1(2)
N2 Na N1 58.15(18)
C8 Na N1 61.5(2)
C4 Na N1 27.78(17)
C5 Na N1 84.89(19)
C3 Na N1 45.35(17)
O Na C2 108.0(3)
N2 Na C2 101.5(2)
C8 Na C2 94.0(2)
C4 Na C2 44.7(2)
C5 Na C2 129.0(2)
C3 Na C2 27.28(19)
N1 Na C2 44.70(17)
O Na C1 132.4(3)
N2 Na C1 83.7(2)
C8 Na C1 87.5(2)
C4 Na C1 44.0(2)
C5 Na C1 108.8(2)
C3 Na C1 44.0(2)
N1 Na C1 26.66(16)
C2 Na C1 26.42(18)
O Na C33 82.1(2)
N2 Na C33 116.6(2)
C8 Na C33 144.1(2)
C4 Na C33 139.6(3)
C5 Na C33 101.3(2)
C3 Na C33 132.3(3)
N1 Na C33 113.4(2)
C2 Na C33 105.2(2)
C1 Na C33 96.4(2)
O Na C7 96.5(3)
N2 Na C7 45.18(18)
C8 Na C7 26.41(19)
C4 Na C7 71.2(2)
C5 Na C7 44.12(19)
C3 Na C7 87.4(2)
N1 Na C7 87.6(2)
C2 Na C7 113.5(2)
C1 Na C7 112.9(2)
C33 Na C7 139.5(2)
O Na C6 95.3(3)
N2 Na C6 44.90(19)
C8 Na C6 44.1(2)
C4 Na C6 93.4(2)
C5 Na C6 26.28(18)
C3 Na C6 113.6(2)
N1 Na C6 101.32(19)
C2 Na C6 138.0(2)
C1 Na C6 127.8(2)
C33 Na C6 112.4(2)
C7 Na C6 27.10(17)
C1 N1 C4 105.8(5)
C1 N1 Ta 134.5(5)
C4 N1 Ta 118.3(4)
C1 N1 Na 79.1(4)
C4 N1 Na 74.6(4)
Ta N1 Na 101.3(2)
C5 N2 C8 105.9(6)
C5 N2 Ta 136.2(5)
C8 N2 Ta 117.7(5)
C5 N2 Na 80.4(4)
C8 N2 Na 78.9(3)
Ta N2 Na 104.1(2)
C25 N3 C22 106.1(5)
C25 N3 Ta 127.3(4)
C22 N3 Ta 126.4(4)
C26 N4 C29 105.9(6)
C26 N4 Ta 126.7(5)
C29 N4 Ta 127.1(5)
C45 O C43 110.7(10)
C45 O Na 128.1(8)
C43 O Na 116.0(7)
N1 C1 C2 111.0(7)
N1 C1 Na 74.2(4)
C2 C1 Na 76.8(5)
C1 C2 C3 106.6(6)
C1 C2 Na 76.8(4)
C3 C2 Na 73.6(4)
C4 C3 C2 107.8(6)
C4 C3 Na 75.2(4)
C2 C3 Na 79.2(4)
C3 C4 N1 108.8(6)
C3 C4 C9 137.7(7)
N1 C4 C9 112.4(5)
C3 C4 Na 77.5(4)
N1 C4 Na 77.6(4)
C9 C4 Na 102.3(4)
C6 C5 N2 110.5(6)
C6 C5 Na 82.5(4)
N2 C5 Na 71.9(4)
C5 C6 C7 106.6(7)
C5 C6 Na 71.2(4)
C7 C6 Na 75.7(4)
C8 C7 C6 106.6(6)
C8 C7 Na 70.6(4)
C6 C7 Na 77.2(4)
C7 C8 N2 110.3(6)
C7 C8 C9 136.4(6)
N2 C8 C9 112.7(6)
C7 C8 Na 83.0(4)
N2 C8 Na 72.9(4)
C9 C8 Na 103.2(4)
C8 C9 C21 114.3(6)
C8 C9 C4 104.6(5)
C21 C9 C4 114.8(5)
C8 C9 C15 105.6(5)
C21 C9 C15 113.1(5)
C4 C9 C15 103.3(6)
C11 C10 C15 112.4(8)
C12 C11 C10 107.0(8)
C11 C12 C13 117.8(8)
C11 C12 Ta 114.8(6)
C13 C12 Ta 79.3(5)
C14 C13 C12 111.3(7)
C14 C13 Ta 76.2(5)
C12 C13 Ta 64.2(5)
C15 C14 C13 111.8(9)
C15 C14 Ta 62.9(4)
C13 C14 Ta 70.0(5)
C14 C15 C10 114.7(6)
C14 C15 C9 122.1(7)
C10 C15 C9 116.4(6)
C14 C15 Ta 83.3(5)
C10 C15 Ta 108.2(6)
C9 C15 Ta 104.6(4)
C21 C16 C17 123.2(7)
C16 C17 C18 117.7(8)
C19 C18 C17 120.1(7)
C18 C19 C20 121.2(8)
C19 C20 C21 120.1(8)
C16 C21 C20 117.6(6)
C16 C21 C9 119.8(6)
C20 C21 C9 122.3(7)
C23 C22 N3 110.4(6)
C22 C23 C24 106.3(6)
C25 C24 C23 108.6(6)
C24 C25 N3 108.7(6)
C24 C25 C30 128.7(6)
N3 C25 C30 122.3(6)
C27 C26 N4 110.9(7)
C26 C27 C28 107.2(7)
C27 C28 C29 108.3(7)
C28 C29 N4 107.7(6)
C28 C29 C30 129.2(7)
N4 C29 C30 122.2(6)
C29 C30 C25 111.0(5)
C29 C30 C42 107.4(6)
C25 C30 C42 109.3(5)
C29 C30 C36 110.2(5)
C25 C30 C36 108.7(6)
C42 C30 C36 110.1(5)
C36 C31 C32 121.7(7)
C33 C32 C31 119.4(8)
C32 C33 C34 119.9(7)
C32 C33 Na 88.4(5)
C34 C33 Na 85.1(5)
C35 C34 C33 120.1(7)
C34 C35 C36 120.6(8)
C31 C36 C35 118.2(6)
C31 C36 C30 121.0(6)
C35 C36 C30 120.6(7)
C38 C37 C42 121.5(8)
C39 C38 C37 120.9(8)
C38 C39 C40 118.9(8)
C39 C40 C41 120.8(8)
C42 C41 C40 121.0(7)
C41 C42 C37 116.9(6)
C41 C42 C30 119.6(6)
C37 C42 C30 123.2(6)
C44 C43 O 110.7(13)
C46 C45 O 115.0(11)

loop_
_geom_bond_atom_site_label_1
_geom_bond_atom_site_label_2
_geom_bond_distance
Ta N4 2.067(6)
Ta N3 2.102(5)
Ta N1 2.132(5)
Ta N2 2.172(6)
Ta C12 2.222(7)
Ta C15 2.247(7)
Ta C13 2.424(9)
Ta C14 2.506(9)
Na O 2.362(8)
Na N2 2.802(6)
Na C8 2.876(7)
Na C4 2.886(7)
Na C5 2.907(7)
Na C3 2.914(7)
Na N1 2.924(6)
Na C2 2.984(8)
Na C1 2.984(8)
Na C33 2.995(8)
Na C7 3.026(7)
Na C6 3.045(8)
N1 C1 1.364(8)
N1 C4 1.395(9)
N2 C5 1.371(8)
N2 C8 1.383(8)
N3 C25 1.387(8)
N3 C22 1.393(8)
N4 C26 1.385(9)
N4 C29 1.408(8)
O C45 1.409(13)
O C43 1.467(15)
C1 C2 1.364(9)
C2 C3 1.393(10)
C3 C4 1.372(8)
C4 C9 1.529(10)
C5 C6 1.360(9)
C6 C7 1.423(9)
C7 C8 1.356(10)
C8 C9 1.510(9)
C9 C21 1.528(9)
C9 C15 1.536(9)
C10 C11 1.492(11)
C10 C15 1.509(11)
C11 C12 1.453(11)
C12 C13 1.466(12)
C13 C14 1.435(12)
C14 C15 1.406(9)
C16 C21 1.347(10)
C16 C17 1.381(10)
C17 C18 1.385(11)
C18 C19 1.344(11)
C19 C20 1.368(10)
C20 C21 1.391(9)
C22 C23 1.351(9)
C23 C24 1.409(9)
C24 C25 1.359(9)
C25 C30 1.508(9)
C26 C27 1.357(10)
C27 C28 1.391(9)
C28 C29 1.395(10)
C29 C30 1.484(9)
C30 C42 1.530(9)
C30 C36 1.553(9)
C31 C36 1.373(9)
C31 C32 1.384(9)
C32 C33 1.373(10)
C33 C34 1.381(10)
C34 C35 1.380(9)
C35 C36 1.390(9)
C37 C38 1.374(10)
C37 C42 1.397(9)
C38 C39 1.363(11)
C39 C40 1.366(11)
C40 C41 1.395(10)
C41 C42 1.375(9)
C43 C44 1.424(17)
C45 C46 1.406(16)
